data_2230152
loop_
_publ_author_name
'Necefo\(glu, Hacali'
'Marac\?i, Ali'
'\"Ozbek, F\"ureya Elif'
'Tercan, Bar\?i\,s'
'H\"okelek, Tuncer'

_publ_section_title
;
 Diaquabis(<i>N</i>,<i>N</i>-diethylnicotinamide-\k<i>N</i>^1^)bis(4-ethylbenzoato-\k<i>O</i>)cobalt(II)
;
_journal_coeditor_code SU2268
_journal_issue 5
_journal_name_full 'Acta Crystallographica Section E'
_journal_page_first m619
_journal_page_last m620
_journal_paper_doi 10.1107/S1600536811014188
_journal_volume 67
_journal_year 2011
_chemical_formula_iupac '[Co (C9 H9 O2)2 (C10 H14 N2 O)2 (H2 O)2]'
_chemical_formula_moiety 'C38 H50 Co N4 O8'
_chemical_formula_sum 'C38 H50 Co N4 O8'
_chemical_formula_weight 749.75
_chemical_name_systematic
;
Diaquabis(<i>N</i>,<i>N</i>-diethylnicotinamide-\k<i>N</i>^1^)bis(4-
ethylbenzoato-\k<i>O</i>)cobalt(II)
;
_space_group_IT_number 4
_symmetry_cell_setting monoclinic
_symmetry_space_group_name_Hall 'P 2yb'
_symmetry_space_group_name_H-M 'P 1 21 1'
_atom_sites_solution_hydrogens geom
_atom_sites_solution_primary direct
_atom_sites_solution_secondary difmap
_audit_creation_method SHELXL-97
_cell_angle_alpha 90.00
_cell_angle_beta 98.685(3)
_cell_angle_gamma 90.00
_cell_formula_units_Z 2
_cell_length_a 8.4292(2)
_cell_length_b 11.9399(3)
_cell_length_c 18.1716(4)
_cell_measurement_reflns_used 6030
_cell_measurement_temperature 100(2)
_cell_measurement_theta_max 23.60
_cell_measurement_theta_min 2.44
_cell_volume 1807.89(8)
_computing_cell_refinement 'SAINT (Bruker, 2007)'
_computing_data_collection 'APEX2 (Bruker, 2007)'
_computing_data_reduction 'SAINT (Bruker, 2007)'
_computing_molecular_graphics 'ORTEP-3 for Windows (Farrugia, 1997)'
_computing_publication_material 'WinGX (Farrugia, 1999) and PLATON (Spek, 2009)'
_computing_structure_refinement 'SHELXL97 (Sheldrick, 2008)'
_computing_structure_solution 'SHELXS97 (Sheldrick, 2008)'
_diffrn_ambient_temperature 100(2)
_diffrn_measured_fraction_theta_full 1.000
_diffrn_measured_fraction_theta_max 1.000
_diffrn_measurement_device_type 'Bruker Kappa APEXII CCD area-detector'
_diffrn_measurement_method '\f and \w'
_diffrn_radiation_monochromator graphite
_diffrn_radiation_source 'fine-focus sealed tube'
_diffrn_radiation_type MoK\a
_diffrn_radiation_wavelength 0.71073
_diffrn_reflns_av_R_equivalents 0.0564
_diffrn_reflns_av_sigmaI/netI 0.0634
_diffrn_reflns_limit_h_max 9
_diffrn_reflns_limit_h_min -10
_diffrn_reflns_limit_k_max 13
_diffrn_reflns_limit_k_min -14
_diffrn_reflns_limit_l_max 21
_diffrn_reflns_limit_l_min -21
_diffrn_reflns_number 27964
_diffrn_reflns_theta_full 25.01
_diffrn_reflns_theta_max 25.01
_diffrn_reflns_theta_min 2.05
_exptl_absorpt_coefficient_mu 0.533
_exptl_absorpt_correction_T_max 0.9020
_exptl_absorpt_correction_T_min 0.8620
_exptl_absorpt_correction_type multi-scan
_exptl_absorpt_process_details '(SADABS; Bruker, 2005)'
_exptl_crystal_colour pink
_exptl_crystal_density_diffrn 1.377
_exptl_crystal_density_method 'not measured'
_exptl_crystal_description block
_exptl_crystal_F_000 794
_exptl_crystal_size_max 0.35
_exptl_crystal_size_mid 0.23
_exptl_crystal_size_min 0.19
_refine_diff_density_max 0.968
_refine_diff_density_min -0.278
_refine_ls_abs_structure_details 'Flack (1983), 2955 Friedel pairs'
_refine_ls_abs_structure_Flack 0.371(13)
_refine_ls_extinction_method none
_refine_ls_goodness_of_fit_ref 1.022
_refine_ls_hydrogen_treatment mixed
_refine_ls_matrix_type full
_refine_ls_number_parameters 479
_refine_ls_number_reflns 6307
_refine_ls_number_restraints 5
_refine_ls_restrained_S_all 1.021
_refine_ls_R_factor_all 0.0622
_refine_ls_R_factor_gt 0.0444
_refine_ls_shift/su_max 0.000
_refine_ls_shift/su_mean 0.000
_refine_ls_structure_factor_coef Fsqd
_refine_ls_weighting_details 'calc w=1/[\s^2^(Fo^2^)+(0.0486P)^2^] where P=(Fo^2^+2Fc^2^)/3'
_refine_ls_weighting_scheme calc
_refine_ls_wR_factor_gt 0.0888
_refine_ls_wR_factor_ref 0.0946
_reflns_number_gt 5116
_reflns_number_total 6307
_reflns_threshold_expression I>2\s(I)
_cod_data_source_file su2268.cif
_cod_data_source_block I
_cod_original_sg_symbol_H-M 'P 21'
_cod_database_code 2230152
_cod_database_fobs_code 2230152

loop_
_symmetry_equiv_pos_as_xyz
'x, y, z'
'-x, y+1/2, -z'

loop_
_atom_site_type_symbol
_atom_site_label
_atom_site_fract_x
_atom_site_fract_y
_atom_site_fract_z
_atom_site_U_iso_or_equiv
_atom_site_adp_type
_atom_site_calc_flag
_atom_site_refinement_flags
_atom_site_occupancy
_atom_site_disorder_assembly
_atom_site_disorder_group
Co Co1 0.09357(5) 0.99959(4) 0.90987(2) 0.02139(13) Uani d . 1 . .
O O1 -0.0091(2) 0.9900(2) 0.79991(11) 0.0222(5) Uani d . 1 . .
O O2 0.0048(3) 1.1657(2) 0.76125(12) 0.0340(7) Uani d . 1 . .
O O3 0.2009(2) 1.0035(2) 1.01919(10) 0.0230(5) Uani d . 1 . .
O O4 0.1608(3) 0.83109(19) 1.05747(13) 0.0259(6) Uani d . 1 . .
O O5 0.5443(3) 0.8411(2) 0.71932(13) 0.0347(7) Uani d . 1 . .
O O6 -0.3650(3) 1.1694(2) 1.09285(13) 0.0288(6) Uani d . 1 . .
O O7 0.1212(3) 0.8233(2) 0.91162(13) 0.0270(7) Uani d D 1 . .
H H71 0.201(4) 0.794(3) 0.897(2) 0.061 Uiso d D 1 . .
H H72 0.141(5) 0.816(4) 0.9586(11) 0.061 Uiso d D 1 . .
O O8 0.0658(3) 1.1756(2) 0.90649(13) 0.0270(7) Uani d D 1 . .
H H81 -0.005(4) 1.219(3) 0.917(2) 0.061 Uiso d D 1 . .
H H82 0.047(5) 1.183(4) 0.8591(11) 0.061 Uiso d D 1 . .
N N1 0.3167(3) 1.0292(2) 0.87320(14) 0.0213(7) Uani d . 1 . .
N N2 0.5169(3) 1.0013(3) 0.65219(13) 0.0246(6) Uani d . 1 . .
N N3 -0.1239(3) 0.9685(2) 0.95161(14) 0.0230(7) Uani d . 1 . .
N N4 -0.3059(3) 1.0308(2) 1.17585(15) 0.0234(7) Uani d . 1 . .
C C1 -0.0075(4) 1.0629(3) 0.75050(18) 0.0227(9) Uani d . 1 . .
C C2 -0.0195(4) 1.0222(3) 0.67217(18) 0.0223(8) Uani d . 1 . .
C C3 -0.0240(5) 1.0975(3) 0.61439(19) 0.0267(9) Uani d . 1 . .
H H3 -0.0202 1.1756 0.6245 0.032 Uiso calc R 1 . .
C C4 -0.0338(5) 1.0604(3) 0.5420(2) 0.0314(10) Uani d . 1 . .
H H4 -0.0409 1.1133 0.5026 0.038 Uiso calc R 1 . .
C C5 -0.0335(5) 0.9470(3) 0.5261(2) 0.0262(9) Uani d . 1 . .
C C6 -0.0268(5) 0.8739(3) 0.5843(2) 0.0284(10) Uani d . 1 . .
H H6 -0.0267 0.7957 0.5745 0.034 Uiso calc R 1 . .
C C7 -0.0203(4) 0.9098(3) 0.65583(19) 0.0269(9) Uani d . 1 . .
H H7 -0.0163 0.8565 0.6949 0.032 Uiso calc R 1 . .
C C8 -0.0481(5) 0.9055(3) 0.44706(19) 0.0348(9) Uani d . 1 . .
H H8A -0.0338 0.9693 0.4139 0.042 Uiso calc R 1 . .
H H8B 0.0386 0.8508 0.4433 0.042 Uiso calc R 1 . .
C C9 -0.2068(5) 0.8513(4) 0.4212(2) 0.0416(11) Uani d . 1 . .
H H9A -0.2087 0.8226 0.3705 0.062 Uiso calc R 1 . .
H H9B -0.2927 0.9065 0.4216 0.062 Uiso calc R 1 . .
H H9C -0.2228 0.7892 0.4546 0.062 Uiso calc R 1 . .
C C10 0.1872(4) 0.9325(3) 1.06922(18) 0.0220(9) Uani d . 1 . .
C C11 0.2042(4) 0.9771(3) 1.14683(18) 0.0256(9) Uani d . 1 . .
C C12 0.1993(4) 0.9059(3) 1.20641(19) 0.0275(9) Uani d . 1 . .
H H12 0.1864 0.8275 1.1985 0.033 Uiso calc R 1 . .
C C13 0.2134(5) 0.9491(3) 1.2770(2) 0.0294(10) Uani d . 1 . .
H H13 0.2105 0.8998 1.3178 0.035 Uiso calc R 1 . .
C C14 0.2316(5) 1.0629(3) 1.2902(2) 0.0267(10) Uani d . 1 . .
C C15 0.2334(5) 1.1324(3) 1.2299(2) 0.0303(10) Uani d . 1 . .
H H15 0.2447 1.2109 1.2376 0.036 Uiso calc R 1 . .
C C16 0.2192(4) 1.0910(3) 1.15974(19) 0.0276(9) Uani d . 1 . .
H H16 0.2197 1.1408 1.1190 0.033 Uiso calc R 1 . .
C C17 0.2558(5) 1.1087(4) 1.36762(19) 0.0382(10) Uani d . 1 . .
H H17A 0.1985 1.0606 1.3993 0.046 Uiso calc R 1 . .
H H17B 0.2082 1.1846 1.3669 0.046 Uiso calc R 1 . .
C C18 0.4295(5) 1.1154(3) 1.4012(2) 0.0385(10) Uani d . 1 . .
H H18A 0.4382 1.1411 1.4529 0.058 Uiso calc R 1 . .
H H18B 0.4850 1.1682 1.3726 0.058 Uiso calc R 1 . .
H H18C 0.4787 1.0411 1.4000 0.058 Uiso calc R 1 . .
C C19 0.4216(4) 1.1017(3) 0.90860(18) 0.0244(8) Uani d . 1 . .
H H19 0.3978 1.1358 0.9529 0.029 Uiso calc R 1 . .
C C20 0.5630(4) 1.1294(3) 0.88390(18) 0.0214(8) Uani d . 1 . .
H H20 0.6356 1.1811 0.9107 0.026 Uiso calc R 1 . .
C C21 0.5967(4) 1.0806(3) 0.81971(18) 0.0238(8) Uani d . 1 . .
H H21 0.6929 1.0986 0.8010 0.029 Uiso calc R 1 . .
C C22 0.4896(4) 1.0052(3) 0.78262(15) 0.0200(7) Uani d . 1 . .
C C23 0.3534(4) 0.9813(3) 0.81233(17) 0.0226(8) Uani d . 1 . .
H H23 0.2813 0.9273 0.7878 0.027 Uiso calc R 1 . .
C C24 0.5188(4) 0.9427(3) 0.7153(2) 0.0255(9) Uani d . 1 . .
C C25 0.4561(4) 1.1144(3) 0.64169(19) 0.0307(10) Uani d . 1 . .
H H25A 0.4013 1.1352 0.6842 0.037 Uiso calc R 1 . .
H H25B 0.3759 1.1175 0.5959 0.037 Uiso calc R 1 . .
C C26 0.5879(5) 1.1981(3) 0.6354(2) 0.0369(10) Uani d . 1 . .
H H26A 0.5420 1.2735 0.6294 0.055 Uiso calc R 1 . .
H H26B 0.6397 1.1796 0.5921 0.055 Uiso calc R 1 . .
H H26C 0.6676 1.1953 0.6806 0.055 Uiso calc R 1 . .
C C27 0.5462(4) 0.9410(3) 0.58603(19) 0.0296(9) Uani d . 1 . .
H H27A 0.6227 0.8793 0.6009 0.036 Uiso calc R 1 . .
H H27B 0.5961 0.9925 0.5534 0.036 Uiso calc R 1 . .
C C28 0.3942(5) 0.8935(3) 0.54310(19) 0.0365(10) Uani d . 1 . .
H H28A 0.4188 0.8555 0.4984 0.055 Uiso calc R 1 . .
H H28B 0.3178 0.9543 0.5286 0.055 Uiso calc R 1 . .
H H28C 0.3471 0.8398 0.5744 0.055 Uiso calc R 1 . .
C C29 -0.2234(4) 0.8863(3) 0.92454(18) 0.0233(8) Uani d . 1 . .
H H29 -0.2010 0.8470 0.8818 0.028 Uiso calc R 1 . .
C C30 -0.3550(4) 0.8555(3) 0.95485(19) 0.0255(9) Uani d . 1 . .
H H30 -0.4221 0.7962 0.9337 0.031 Uiso calc R 1 . .
C C31 -0.3892(4) 0.9120(3) 1.01682(19) 0.0250(9) Uani d . 1 . .
H H31 -0.4799 0.8921 1.0394 0.030 Uiso calc R 1 . .
C C32 -0.2888(4) 0.9981(4) 1.04537(15) 0.0202(7) Uani d . 1 . .
C C33 -0.1595(4) 1.0234(3) 1.01041(16) 0.0199(8) Uani d . 1 . .
H H33 -0.0919 1.0836 1.0295 0.024 Uiso calc R 1 . .
C C34 -0.3228(4) 1.0717(3) 1.1070(2) 0.0222(8) Uani d . 1 . .
C C35 -0.2348(4) 0.9213(3) 1.19636(19) 0.0282(9) Uani d . 1 . .
H H35A -0.1505 0.9298 1.2402 0.034 Uiso calc R 1 . .
H H35B -0.1836 0.8920 1.1547 0.034 Uiso calc R 1 . .
C C36 -0.3591(5) 0.8388(3) 1.2142(2) 0.0359(10) Uani d . 1 . .
H H36A -0.3072 0.7670 1.2289 0.054 Uiso calc R 1 . .
H H36B -0.4403 0.8279 1.1702 0.054 Uiso calc R 1 . .
H H36C -0.4104 0.8678 1.2553 0.054 Uiso calc R 1 . .
C C37 -0.3434(4) 1.1026(3) 1.23534(18) 0.0271(9) Uani d . 1 . .
H H37A -0.3876 1.0562 1.2726 0.033 Uiso calc R 1 . .
H H37B -0.4272 1.1569 1.2146 0.033 Uiso calc R 1 . .
C C38 -0.1988(5) 1.1659(3) 1.2735(2) 0.0410(10) Uani d . 1 . .
H H38A -0.2314 1.2158 1.3113 0.061 Uiso calc R 1 . .
H H38B -0.1525 1.2102 1.2366 0.061 Uiso calc R 1 . .
H H38C -0.1186 1.1126 1.2973 0.061 Uiso calc R 1 . .

loop_
_atom_site_aniso_label
_atom_site_aniso_U_11
_atom_site_aniso_U_22
_atom_site_aniso_U_33
_atom_site_aniso_U_12
_atom_site_aniso_U_13
_atom_site_aniso_U_23
Co1 0.0219(2) 0.0213(2) 0.0211(2) -0.0001(2) 0.00336(17) -0.0003(2)
O1 0.0223(13) 0.0214(13) 0.0232(11) -0.0008(13) 0.0038(10) 0.0008(12)
O2 0.0556(19) 0.0192(15) 0.0271(14) 0.0037(13) 0.0056(13) 0.0014(12)
O3 0.0207(12) 0.0257(12) 0.0221(11) -0.0009(14) 0.0011(9) 0.0013(13)
O4 0.0310(16) 0.0179(14) 0.0292(14) -0.0011(11) 0.0055(11) -0.0008(11)
O5 0.0480(18) 0.0236(15) 0.0349(15) 0.0085(13) 0.0143(13) 0.0030(11)
O6 0.0269(15) 0.0217(15) 0.0390(15) 0.0002(12) 0.0088(12) -0.0009(12)
O7 0.0288(17) 0.0248(16) 0.0272(16) 0.0014(12) 0.0040(14) -0.0023(11)
O8 0.0336(17) 0.0260(16) 0.0216(15) 0.0020(12) 0.0047(14) -0.0011(11)
N1 0.0216(17) 0.0204(18) 0.0214(15) 0.0021(12) 0.0019(13) 0.0009(12)
N2 0.0235(15) 0.0274(15) 0.0236(14) 0.0040(17) 0.0058(12) -0.0044(17)
N3 0.0224(17) 0.026(2) 0.0201(15) 0.0010(13) 0.0020(13) 0.0009(12)
N4 0.0277(18) 0.0232(19) 0.0199(15) 0.0022(13) 0.0055(13) 0.0005(12)
C1 0.019(2) 0.027(2) 0.023(2) 0.0006(16) 0.0042(16) -0.0001(16)
C2 0.0188(19) 0.026(2) 0.0222(18) -0.0005(16) 0.0022(14) 0.0001(15)
C3 0.032(2) 0.024(2) 0.025(2) 0.0002(18) 0.0063(19) 0.0013(18)
C4 0.034(3) 0.036(3) 0.026(2) -0.0054(19) 0.0094(19) 0.0072(18)
C5 0.027(2) 0.029(2) 0.024(2) -0.0086(17) 0.0066(18) -0.0047(16)
C6 0.031(2) 0.027(2) 0.027(2) -0.0016(17) 0.0060(18) -0.0024(17)
C7 0.027(2) 0.027(2) 0.027(2) 0.0016(18) 0.0044(18) 0.0041(18)
C8 0.038(3) 0.035(2) 0.031(2) -0.005(2) 0.0046(19) -0.0005(19)
C9 0.039(3) 0.049(3) 0.035(2) -0.003(2) -0.002(2) -0.015(2)
C10 0.018(2) 0.028(2) 0.0198(19) 0.0017(16) 0.0014(16) 0.0021(16)
C11 0.019(2) 0.029(3) 0.0276(19) -0.0002(17) -0.0004(15) 0.0009(17)
C12 0.028(2) 0.027(2) 0.027(2) 0.0033(18) 0.0015(18) -0.0017(19)
C13 0.028(3) 0.036(3) 0.024(2) 0.0086(18) 0.0015(18) 0.0081(17)
C14 0.017(2) 0.037(3) 0.026(2) 0.0036(18) 0.0031(17) -0.0017(18)
C15 0.031(2) 0.028(2) 0.031(2) -0.0088(18) 0.0038(19) -0.0014(18)
C16 0.031(2) 0.026(2) 0.024(2) -0.0069(18) -0.0004(18) 0.0017(18)
C17 0.036(3) 0.050(3) 0.028(2) 0.002(2) 0.0039(19) -0.0027(19)
C18 0.039(3) 0.046(3) 0.029(2) -0.006(2) 0.0012(19) 0.0016(18)
C19 0.029(2) 0.022(2) 0.0214(18) 0.0049(16) 0.0014(17) 0.0037(15)
C20 0.017(2) 0.022(2) 0.0226(18) -0.0001(15) -0.0032(16) 0.0025(15)
C21 0.020(2) 0.024(2) 0.0280(19) 0.0021(17) 0.0049(17) 0.0073(17)
C22 0.0187(18) 0.0163(17) 0.0246(16) 0.004(2) 0.0018(14) 0.0028(19)
C23 0.022(2) 0.022(2) 0.0227(17) 0.0010(16) 0.0005(15) 0.0017(16)
C24 0.016(2) 0.030(2) 0.031(2) -0.0019(16) 0.0030(17) 0.0035(17)
C25 0.037(3) 0.029(2) 0.027(2) 0.0041(18) 0.0047(18) 0.0051(17)
C26 0.037(3) 0.034(2) 0.039(2) -0.0002(18) 0.0039(19) 0.0044(17)
C27 0.030(2) 0.032(2) 0.028(2) 0.0020(17) 0.0091(18) 0.0004(16)
C28 0.042(3) 0.034(3) 0.035(2) 0.0009(19) 0.0086(19) -0.0086(18)
C29 0.025(2) 0.019(2) 0.0238(18) 0.0002(16) -0.0024(17) 0.0000(15)
C30 0.027(2) 0.023(2) 0.026(2) 0.0008(16) 0.0018(18) 0.0021(16)
C31 0.021(2) 0.024(2) 0.030(2) -0.0013(17) 0.0017(17) 0.0118(18)
C32 0.0188(18) 0.0192(16) 0.0220(16) 0.004(2) 0.0009(14) 0.0044(19)
C33 0.019(2) 0.019(2) 0.0200(17) -0.0017(15) -0.0019(15) -0.0002(14)
C34 0.017(2) 0.020(2) 0.030(2) 0.0027(16) 0.0058(16) 0.0038(16)
C35 0.031(2) 0.025(2) 0.029(2) 0.0040(17) 0.0035(17) -0.0004(17)
C36 0.044(3) 0.028(2) 0.033(2) -0.0021(19) 0.000(2) 0.0016(17)
C37 0.028(2) 0.028(2) 0.0269(19) -0.0017(17) 0.0108(17) -0.0049(17)
C38 0.043(3) 0.038(2) 0.039(2) 0.000(2) 0.000(2) -0.0095(19)

loop_
_atom_type_symbol
_atom_type_description
_atom_type_scat_dispersion_real
_atom_type_scat_dispersion_imag
_atom_type_scat_source
C C 0.0033 0.0016 'International Tables Vol C Tables 4.2.6.8 and 6.1.1.4'
H H 0.0000 0.0000 'International Tables Vol C Tables 4.2.6.8 and 6.1.1.4'
Co Co 0.3494 0.9721 'International Tables Vol C Tables 4.2.6.8 and 6.1.1.4'
N N 0.0061 0.0033 'International Tables Vol C Tables 4.2.6.8 and 6.1.1.4'
O O 0.0106 0.0060 'International Tables Vol C Tables 4.2.6.8 and 6.1.1.4'

loop_
_geom_angle_atom_site_label_1
_geom_angle_atom_site_label_2
_geom_angle_atom_site_label_3
_geom_angle_site_symmetry_1
_geom_angle_site_symmetry_3
_geom_angle
_geom_angle_publ_flag
O3 Co1 O1 . . 177.78(12) ?
O3 Co1 O8 . . 92.05(11) ?
O1 Co1 O8 . . 89.93(10) ?
O3 Co1 O7 . . 88.68(11) ?
O1 Co1 O7 . . 89.33(10) ?
O8 Co1 O7 . . 179.20(9) ?
O3 Co1 N1 . . 91.03(9) ?
O1 Co1 N1 . . 88.11(9) ?
O8 Co1 N1 . . 85.68(10) ?
O7 Co1 N1 . . 94.00(10) ?
O3 Co1 N3 . . 86.36(9) ?
O1 Co1 N3 . . 94.47(9) ?
O8 Co1 N3 . . 94.95(10) ?
O7 Co1 N3 . . 85.40(10) ?
N1 Co1 N3 . . 177.33(11) ?
C1 O1 Co1 . . 127.5(2) ?
C10 O3 Co1 . . 127.3(2) ?
Co1 O7 H71 . . 120(3) ?
Co1 O7 H72 . . 97(3) ?
H71 O7 H72 . . 103(4) ?
Co1 O8 H81 . . 134(3) ?
Co1 O8 H82 . . 98(3) ?
H81 O8 H82 . . 97(4) ?
C23 N1 C19 . . 117.5(3) ?
C23 N1 Co1 . . 121.5(2) ?
C19 N1 Co1 . . 120.9(2) ?
C24 N2 C25 . . 123.9(3) ?
C24 N2 C27 . . 117.9(3) ?
C25 N2 C27 . . 117.0(3) ?
C33 N3 C29 . . 117.0(3) ?
C33 N3 Co1 . . 121.0(2) ?
C29 N3 Co1 . . 121.7(2) ?
C34 N4 C37 . . 118.6(3) ?
C34 N4 C35 . . 123.4(3) ?
C37 N4 C35 . . 117.7(3) ?
O2 C1 O1 . . 125.6(3) ?
O2 C1 C2 . . 117.5(3) ?
O1 C1 C2 . . 116.8(3) ?
C7 C2 C3 . . 118.3(3) ?
C7 C2 C1 . . 121.4(3) ?
C3 C2 C1 . . 120.3(3) ?
C4 C3 C2 . . 120.5(4) ?
C4 C3 H3 . . 119.7 ?
C2 C3 H3 . . 119.7 ?
C3 C4 C5 . . 120.7(4) ?
C3 C4 H4 . . 119.6 ?
C5 C4 H4 . . 119.6 ?
C6 C5 C4 . . 117.7(4) ?
C6 C5 C8 . . 121.0(3) ?
C4 C5 C8 . . 121.2(4) ?
C7 C6 C5 . . 121.9(4) ?
C7 C6 H6 . . 119.0 ?
C5 C6 H6 . . 119.0 ?
C6 C7 C2 . . 120.8(4) ?
C6 C7 H7 . . 119.6 ?
C2 C7 H7 . . 119.6 ?
C9 C8 C5 . . 112.5(3) ?
C9 C8 H8A . . 109.1 ?
C5 C8 H8A . . 109.1 ?
C9 C8 H8B . . 109.1 ?
C5 C8 H8B . . 109.1 ?
H8A C8 H8B . . 107.8 ?
C8 C9 H9A . . 109.5 ?
C8 C9 H9B . . 109.5 ?
H9A C9 H9B . . 109.5 ?
C8 C9 H9C . . 109.5 ?
H9A C9 H9C . . 109.5 ?
H9B C9 H9C . . 109.5 ?
O4 C10 O3 . . 124.4(3) ?
O4 C10 C11 . . 119.9(3) ?
O3 C10 C11 . . 115.7(3) ?
C12 C11 C16 . . 119.0(3) ?
C12 C11 C10 . . 120.7(3) ?
C16 C11 C10 . . 120.3(3) ?
C13 C12 C11 . . 119.5(4) ?
C13 C12 H12 . . 120.2 ?
C11 C12 H12 . . 120.2 ?
C12 C13 C14 . . 121.6(4) ?
C12 C13 H13 . . 119.2 ?
C14 C13 H13 . . 119.2 ?
C15 C14 C13 . . 117.9(4) ?
C15 C14 C17 . . 120.8(4) ?
C13 C14 C17 . . 121.3(4) ?
C16 C15 C14 . . 121.3(4) ?
C16 C15 H15 . . 119.4 ?
C14 C15 H15 . . 119.4 ?
C15 C16 C11 . . 120.7(4) ?
C15 C16 H16 . . 119.6 ?
C11 C16 H16 . . 119.6 ?
C14 C17 C18 . . 112.9(3) ?
C14 C17 H17A . . 109.0 ?
C18 C17 H17A . . 109.0 ?
C14 C17 H17B . . 109.0 ?
C18 C17 H17B . . 109.0 ?
H17A C17 H17B . . 107.8 ?
C17 C18 H18A . . 109.5 ?
C17 C18 H18B . . 109.5 ?
H18A C18 H18B . . 109.5 ?
C17 C18 H18C . . 109.5 ?
H18A C18 H18C . . 109.5 ?
H18B C18 H18C . . 109.5 ?
N1 C19 C20 . . 122.9(3) ?
N1 C19 H19 . . 118.5 ?
C20 C19 H19 . . 118.5 ?
C21 C20 C19 . . 118.4(3) ?
C21 C20 H20 . . 120.8 ?
C19 C20 H20 . . 120.8 ?
C20 C21 C22 . . 119.3(3) ?
C20 C21 H21 . . 120.3 ?
C22 C21 H21 . . 120.3 ?
C23 C22 C21 . . 118.0(3) ?
C23 C22 C24 . . 118.2(3) ?
C21 C22 C24 . . 123.7(3) ?
N1 C23 C22 . . 123.7(3) ?
N1 C23 H23 . . 118.1 ?
C22 C23 H23 . . 118.1 ?
O5 C24 N2 . . 122.9(3) ?
O5 C24 C22 . . 119.7(3) ?
N2 C24 C22 . . 117.4(3) ?
N2 C25 C26 . . 112.1(3) ?
N2 C25 H25A . . 109.2 ?
C26 C25 H25A . . 109.2 ?
N2 C25 H25B . . 109.2 ?
C26 C25 H25B . . 109.2 ?
H25A C25 H25B . . 107.9 ?
C25 C26 H26A . . 109.5 ?
C25 C26 H26B . . 109.5 ?
H26A C26 H26B . . 109.5 ?
C25 C26 H26C . . 109.5 ?
H26A C26 H26C . . 109.5 ?
H26B C26 H26C . . 109.5 ?
N2 C27 C28 . . 112.2(3) ?
N2 C27 H27A . . 109.2 ?
C28 C27 H27A . . 109.2 ?
N2 C27 H27B . . 109.2 ?
C28 C27 H27B . . 109.2 ?
H27A C27 H27B . . 107.9 ?
C27 C28 H28A . . 109.5 ?
C27 C28 H28B . . 109.5 ?
H28A C28 H28B . . 109.5 ?
C27 C28 H28C . . 109.5 ?
H28A C28 H28C . . 109.5 ?
H28B C28 H28C . . 109.5 ?
N3 C29 C30 . . 123.6(3) ?
N3 C29 H29 . . 118.2 ?
C30 C29 H29 . . 118.2 ?
C29 C30 C31 . . 118.8(3) ?
C29 C30 H30 . . 120.6 ?
C31 C30 H30 . . 120.6 ?
C30 C31 C32 . . 118.6(3) ?
C30 C31 H31 . . 120.7 ?
C32 C31 H31 . . 120.7 ?
C33 C32 C31 . . 118.2(3) ?
C33 C32 C34 . . 118.4(3) ?
C31 C32 C34 . . 123.1(3) ?
N3 C33 C32 . . 123.8(3) ?
N3 C33 H33 . . 118.1 ?
C32 C33 H33 . . 118.1 ?
O6 C34 N4 . . 122.0(3) ?
O6 C34 C32 . . 119.0(3) ?
N4 C34 C32 . . 119.1(3) ?
N4 C35 C36 . . 111.6(3) ?
N4 C35 H35A . . 109.3 ?
C36 C35 H35A . . 109.3 ?
N4 C35 H35B . . 109.3 ?
C36 C35 H35B . . 109.3 ?
H35A C35 H35B . . 108.0 ?
C35 C36 H36A . . 109.5 ?
C35 C36 H36B . . 109.5 ?
H36A C36 H36B . . 109.5 ?
C35 C36 H36C . . 109.5 ?
H36A C36 H36C . . 109.5 ?
H36B C36 H36C . . 109.5 ?
N4 C37 C38 . . 112.7(3) ?
N4 C37 H37A . . 109.1 ?
C38 C37 H37A . . 109.1 ?
N4 C37 H37B . . 109.1 ?
C38 C37 H37B . . 109.1 ?
H37A C37 H37B . . 107.8 ?
C37 C38 H38A . . 109.5 ?
C37 C38 H38B . . 109.5 ?
H38A C38 H38B . . 109.5 ?
C37 C38 H38C . . 109.5 ?
H38A C38 H38C . . 109.5 ?
H38B C38 H38C . . 109.5 ?

loop_
_geom_bond_atom_site_label_1
_geom_bond_atom_site_label_2
_geom_bond_site_symmetry_2
_geom_bond_distance
_geom_bond_publ_flag
Co1 O1 . 2.057(2) ?
Co1 O3 . 2.055(2) ?
Co1 O7 . 2.117(3) ?
Co1 O8 . 2.114(3) ?
Co1 N1 . 2.117(3) ?
Co1 N3 . 2.120(3) ?
O1 C1 . 1.252(4) ?
O2 C1 . 1.245(4) ?
O3 C10 . 1.262(4) ?
O4 C10 . 1.243(4) ?
O5 C24 . 1.232(4) ?
O6 C34 . 1.235(4) ?
O7 H71 . 0.840(19) ?
O7 H72 . 0.850(19) ?
O8 H81 . 0.833(19) ?
O8 H82 . 0.857(18) ?
N1 C23 . 1.323(4) ?
N1 C19 . 1.332(4) ?
N2 C24 . 1.342(4) ?
N2 C25 . 1.447(5) ?
N2 C27 . 1.454(4) ?
N3 C29 . 1.336(4) ?
N3 C33 . 1.326(4) ?
N4 C34 . 1.331(4) ?
N4 C35 . 1.462(4) ?
N4 C37 . 1.452(4) ?
C1 C2 . 1.493(5) ?
C2 C3 . 1.379(5) ?
C2 C7 . 1.374(6) ?
C3 C4 . 1.378(5) ?
C3 H3 . 0.9500 ?
C4 C5 . 1.385(5) ?
C4 H4 . 0.9500 ?
C5 C6 . 1.364(5) ?
C5 C8 . 1.507(5) ?
C6 C7 . 1.362(5) ?
C6 H6 . 0.9500 ?
C7 H7 . 0.9500 ?
C8 C9 . 1.496(5) ?
C8 H8A . 0.9900 ?
C8 H8B . 0.9900 ?
C9 H9A . 0.9800 ?
C9 H9B . 0.9800 ?
C9 H9C . 0.9800 ?
C10 C11 . 1.494(5) ?
C11 C12 . 1.382(5) ?
C11 C16 . 1.383(5) ?
C12 C13 . 1.371(5) ?
C12 H12 . 0.9500 ?
C13 C14 . 1.384(5) ?
C13 H13 . 0.9500 ?
C14 C15 . 1.376(5) ?
C14 C17 . 1.494(5) ?
C15 C16 . 1.356(5) ?
C15 H15 . 0.9500 ?
C16 H16 . 0.9500 ?
C17 C18 . 1.501(5) ?
C17 H17A . 0.9900 ?
C17 H17B . 0.9900 ?
C18 H18A . 0.9800 ?
C18 H18B . 0.9800 ?
C18 H18C . 0.9800 ?
C19 C20 . 1.376(5) ?
C19 H19 . 0.9500 ?
C20 C21 . 1.372(5) ?
C20 H20 . 0.9500 ?
C21 C22 . 1.376(5) ?
C21 H21 . 0.9500 ?
C22 C23 . 1.370(4) ?
C22 C24 . 1.485(5) ?
C23 H23 . 0.9500 ?
C25 C26 . 1.511(5) ?
C25 H25A . 0.9900 ?
C25 H25B . 0.9900 ?
C26 H26A . 0.9800 ?
C26 H26B . 0.9800 ?
C26 H26C . 0.9800 ?
C27 C28 . 1.507(5) ?
C27 H27A . 0.9900 ?
C27 H27B . 0.9900 ?
C28 H28A . 0.9800 ?
C28 H28B . 0.9800 ?
C28 H28C . 0.9800 ?
C29 C30 . 1.362(5) ?
C29 H29 . 0.9500 ?
C30 C31 . 1.380(5) ?
C30 H30 . 0.9500 ?
C31 C32 . 1.382(5) ?
C31 H31 . 0.9500 ?
C32 C33 . 1.375(4) ?
C32 C34 . 1.485(5) ?
C33 H33 . 0.9500 ?
C35 C36 . 1.509(5) ?
C35 H35A . 0.9900 ?
C35 H35B . 0.9900 ?
C36 H36A . 0.9800 ?
C36 H36B . 0.9800 ?
C36 H36C . 0.9800 ?
C37 C38 . 1.511(5) ?
C37 H37A . 0.9900 ?
C37 H37B . 0.9900 ?
C38 H38A . 0.9800 ?
C38 H38B . 0.9800 ?
C38 H38C . 0.9800 ?

loop_
_geom_hbond_atom_site_label_D
_geom_hbond_atom_site_label_H
_geom_hbond_atom_site_label_A
_geom_hbond_site_symmetry_A
_geom_hbond_distance_DH
_geom_hbond_distance_HA
_geom_hbond_distance_DA
_geom_hbond_angle_DHA
_geom_hbond_publ_flag
O7 H71 O6 2_547 0.84(3) 2.02(4) 2.767(4) 148(3) yes
O7 H72 O4 . 0.85(2) 1.79(2) 2.622(3) 167(4) yes
O8 H81 O4 2_557 0.83(4) 1.98(3) 2.811(3) 176(4) yes
O8 H82 O2 . 0.86(2) 1.77(2) 2.614(3) 167(5) yes
C15 H15 O5 2_657 0.95 2.40 3.170(5) 138 yes
C20 H20 O4 2_657 0.95 2.49 3.407(4) 163 yes
C30 H30 O6 2_447 0.95 2.34 3.262(4) 163 yes

loop_
_geom_torsion_atom_site_label_1
_geom_torsion_atom_site_label_2
_geom_torsion_atom_site_label_3
_geom_torsion_atom_site_label_4
_geom_torsion_site_symmetry_1
_geom_torsion_site_symmetry_2
_geom_torsion_site_symmetry_3
_geom_torsion_site_symmetry_4
_geom_torsion
_geom_torsion_publ_flag
O8 Co1 O1 C1 . . . . 28.4(3) ?
O7 Co1 O1 C1 . . . . -151.3(3) ?
N1 Co1 O1 C1 . . . . -57.3(3) ?
N3 Co1 O1 C1 . . . . 123.3(3) ?
O8 Co1 O3 C10 . . . . 144.3(3) ?
O7 Co1 O3 C10 . . . . -36.0(3) ?
N1 Co1 O3 C10 . . . . -129.9(3) ?
N3 Co1 O3 C10 . . . . 49.5(3) ?
O3 Co1 N1 C23 . . . . 143.4(3) ?
O1 Co1 N1 C23 . . . . -34.6(2) ?
O8 Co1 N1 C23 . . . . -124.6(2) ?
O7 Co1 N1 C23 . . . . 54.6(2) ?
O3 Co1 N1 C19 . . . . -40.3(2) ?
O1 Co1 N1 C19 . . . . 141.7(2) ?
O8 Co1 N1 C19 . . . . 51.7(2) ?
O7 Co1 N1 C19 . . . . -129.1(2) ?
O3 Co1 N3 C33 . . . . 41.8(2) ?
O1 Co1 N3 C33 . . . . -140.3(2) ?
O8 Co1 N3 C33 . . . . -49.9(2) ?
O7 Co1 N3 C33 . . . . 130.8(2) ?
O3 Co1 N3 C29 . . . . -131.8(2) ?
O1 Co1 N3 C29 . . . . 46.1(3) ?
O8 Co1 N3 C29 . . . . 136.4(2) ?
O7 Co1 N3 C29 . . . . -42.9(2) ?
Co1 O1 C1 O2 . . . . -26.8(5) ?
Co1 O1 C1 C2 . . . . 152.4(2) ?
O2 C1 C2 C7 . . . . 174.6(3) ?
O1 C1 C2 C7 . . . . -4.6(5) ?
O2 C1 C2 C3 . . . . -2.9(5) ?
O1 C1 C2 C3 . . . . 177.8(3) ?
C7 C2 C3 C4 . . . . 1.9(6) ?
C1 C2 C3 C4 . . . . 179.5(4) ?
C2 C3 C4 C5 . . . . -2.4(7) ?
C3 C4 C5 C6 . . . . 1.4(7) ?
C3 C4 C5 C8 . . . . 178.6(3) ?
C4 C5 C6 C7 . . . . -0.1(7) ?
C8 C5 C6 C7 . . . . -177.2(4) ?
C5 C6 C7 C2 . . . . -0.3(6) ?
C3 C2 C7 C6 . . . . -0.6(6) ?
C1 C2 C7 C6 . . . . -178.2(3) ?
C6 C5 C8 C9 . . . . 67.8(5) ?
C4 C5 C8 C9 . . . . -109.3(5) ?
Co1 O3 C10 O4 . . . . 29.5(5) ?
Co1 O3 C10 C11 . . . . -150.4(2) ?
O4 C10 C11 C12 . . . . 3.4(5) ?
O3 C10 C11 C12 . . . . -176.7(3) ?
O4 C10 C11 C16 . . . . -174.2(3) ?
O3 C10 C11 C16 . . . . 5.6(5) ?
C16 C11 C12 C13 . . . . -1.5(6) ?
C10 C11 C12 C13 . . . . -179.2(3) ?
C11 C12 C13 C14 . . . . 0.3(6) ?
C12 C13 C14 C15 . . . . 0.8(7) ?
C12 C13 C14 C17 . . . . -176.6(3) ?
C13 C14 C15 C16 . . . . -0.6(6) ?
C17 C14 C15 C16 . . . . 176.8(4) ?
C14 C15 C16 C11 . . . . -0.7(6) ?
C12 C11 C16 C15 . . . . 1.7(6) ?
C10 C11 C16 C15 . . . . 179.4(3) ?
C15 C14 C17 C18 . . . . -87.5(5) ?
C13 C14 C17 C18 . . . . 89.8(5) ?
C23 N1 C19 C20 . . . . 1.1(5) ?
Co1 N1 C19 C20 . . . . -175.4(2) ?
N1 C19 C20 C21 . . . . 0.4(5) ?
C19 C20 C21 C22 . . . . -0.6(5) ?
C20 C21 C22 C23 . . . . -0.6(5) ?
C20 C21 C22 C24 . . . . -176.3(3) ?
C19 N1 C23 C22 . . . . -2.4(5) ?
Co1 N1 C23 C22 . . . . 174.0(3) ?
C21 C22 C23 N1 . . . . 2.2(5) ?
C24 C22 C23 N1 . . . . 178.1(3) ?
C25 N2 C24 O5 . . . . 167.0(3) ?
C27 N2 C24 O5 . . . . 0.2(5) ?
C25 N2 C24 C22 . . . . -13.5(5) ?
C27 N2 C24 C22 . . . . 179.7(3) ?
C23 C22 C24 O5 . . . . -65.9(4) ?
C21 C22 C24 O5 . . . . 109.7(4) ?
C23 C22 C24 N2 . . . . 114.6(4) ?
C21 C22 C24 N2 . . . . -69.8(4) ?
C24 N2 C25 C26 . . . . 111.8(4) ?
C27 N2 C25 C26 . . . . -81.3(4) ?
C24 N2 C27 C28 . . . . 87.8(4) ?
C25 N2 C27 C28 . . . . -79.9(4) ?
C33 N3 C29 C30 . . . . -1.3(5) ?
Co1 N3 C29 C30 . . . . 172.6(3) ?
N3 C29 C30 C31 . . . . 0.2(5) ?
C29 C30 C31 C32 . . . . 0.4(5) ?
C30 C31 C32 C33 . . . . 0.1(5) ?
C30 C31 C32 C34 . . . . 173.7(3) ?
C29 N3 C33 C32 . . . . 1.8(5) ?
Co1 N3 C33 C32 . . . . -172.1(2) ?
C31 C32 C33 N3 . . . . -1.3(5) ?
C34 C32 C33 N3 . . . . -175.2(3) ?
C37 N4 C34 O6 . . . . 2.1(5) ?
C35 N4 C34 O6 . . . . -171.1(3) ?
C37 N4 C34 C32 . . . . -178.4(3) ?
C35 N4 C34 C32 . . . . 8.4(5) ?
C33 C32 C34 O6 . . . . 66.2(4) ?
C31 C32 C34 O6 . . . . -107.4(4) ?
C33 C32 C34 N4 . . . . -113.3(4) ?
C31 C32 C34 N4 . . . . 73.1(4) ?
C34 N4 C35 C36 . . . . -109.6(4) ?
C37 N4 C35 C36 . . . . 77.2(4) ?
C34 N4 C37 C38 . . . . -92.0(4) ?
C35 N4 C37 C38 . . . . 81.6(4) ?
